data_7124110
loop_
_publ_author_name
'Lockett-Walters, Bruce'
'Trujillo, Cristina'
'Twamley, Brendan'
'Connon, Stephen'

_publ_section_title
;
 The base-catalysed Tamura cycloaddition reaction: calculation, mechanism,
 isolation of intermediates and asymmetric catalysis
;
_journal_name_full 'Chemical Communications'
_journal_paper_doi 10.1039/C9CC05064G
_journal_year 2019
_chemical_formula_moiety 'C25 H23 N O7'
_chemical_formula_sum 'C25 H23 N O7'
_chemical_formula_weight 449.44
_space_group_crystal_system triclinic
_space_group_IT_number 2
_space_group_name_Hall '-P 1'
_space_group_name_H-M_alt 'P -1'
_symmetry_space_group_name_Hall '-P 1'
_symmetry_space_group_name_H-M 'P -1'
_atom_sites_solution_hydrogens geom
_atom_sites_solution_primary dual
_audit_creation_date 2018-02-23
_audit_creation_method
;
Olex2 1.2
(compiled 2017.08.10 svn.r3458 for OlexSys, GUI svn.r5381)
;
_audit_update_record
;
2018-09-03 deposited with the CCDC.    2019-09-02 downloaded from the CCDC.
;
_cell_angle_alpha 77.6681(13)
_cell_angle_beta 78.7428(13)
_cell_angle_gamma 76.0758(13)
_cell_formula_units_Z 2
_cell_length_a 7.8998(2)
_cell_length_b 11.8254(4)
_cell_length_c 12.5588(4)
_cell_measurement_reflns_used 9088
_cell_measurement_temperature 100(2)
_cell_measurement_theta_max 27.97
_cell_measurement_theta_min 2.67
_cell_volume 1099.60(6)
_computing_cell_refinement 'SAINT v8.38A (Bruker, 2016)'
_computing_data_collection 'APEX 3 (Bruker, 2017) '
_computing_data_reduction 'SAINT v8.38A (Bruker, 2016)'
_computing_molecular_graphics 'Olex2 (Dolomanov et al., 2009)'
_computing_publication_material 'Olex2 (Dolomanov et al., 2009)'
_computing_structure_refinement 'XL (Sheldrick, 2008)'
_computing_structure_solution 'XT (Sheldrick, 2015)'
_diffrn_ambient_temperature 100(2)
_diffrn_detector 'CMOS area detector'
_diffrn_detector_area_resol_mean 5.12
_diffrn_detector_type 'Bruker PHOTON 50'
_diffrn_measured_fraction_theta_full 0.999
_diffrn_measured_fraction_theta_max 0.998
_diffrn_measurement_device 'three-circle diffractometer'
_diffrn_measurement_device_type 'Bruker D8 Quest ECO'
_diffrn_measurement_method '\w and \f scans'
_diffrn_radiation_collimation '0.5 mm double-pinhole'
_diffrn_radiation_detector 'Bruker PHOTON 50'
_diffrn_radiation_monochromator graphite
_diffrn_radiation_probe x-ray
_diffrn_radiation_type MoK\a
_diffrn_radiation_wavelength 0.71073
_diffrn_reflns_av_R_equivalents 0.0398
_diffrn_reflns_av_unetI/netI 0.0351
_diffrn_reflns_Laue_measured_fraction_full 0.999
_diffrn_reflns_Laue_measured_fraction_max 0.998
_diffrn_reflns_limit_h_max 10
_diffrn_reflns_limit_h_min -10
_diffrn_reflns_limit_k_max 15
_diffrn_reflns_limit_k_min -15
_diffrn_reflns_limit_l_max 16
_diffrn_reflns_limit_l_min -16
_diffrn_reflns_number 21416
_diffrn_reflns_point_group_measured_fraction_full 0.999
_diffrn_reflns_point_group_measured_fraction_max 0.998
_diffrn_reflns_theta_full 25.242
_diffrn_reflns_theta_max 28.035
_diffrn_reflns_theta_min 2.670
_diffrn_source 'sealed X-ray tube'
_diffrn_source_type 'Siemens, KFF Mo 2K -90 C'
_exptl_absorpt_coefficient_mu 0.100
_exptl_absorpt_correction_T_max 0.7456
_exptl_absorpt_correction_T_min 0.7085
_exptl_absorpt_correction_type multi-scan
_exptl_absorpt_process_details
'SADABS-2016/2 (Bruker,2016/2) was used for absorption correction. wR2(int) was 0.0564 before and 0.0503 after correction. The Ratio of minimum to maximum transmission is 0.9321. The \l/2 correction factor is 0.00150.'
_exptl_crystal_colour colourless
_exptl_crystal_colour_primary colourless
_exptl_crystal_density_diffrn 1.357
_exptl_crystal_density_method 'not measured'
_exptl_crystal_description block
_exptl_crystal_F_000 472
_exptl_crystal_size_max 0.3
_exptl_crystal_size_mid 0.15
_exptl_crystal_size_min 0.12
_refine_diff_density_max 0.315
_refine_diff_density_min -0.235
_refine_diff_density_rms 0.049
_refine_ls_extinction_method none
_refine_ls_goodness_of_fit_ref 1.014
_refine_ls_hydrogen_treatment constr
_refine_ls_matrix_type full
_refine_ls_number_parameters 302
_refine_ls_number_reflns 5326
_refine_ls_number_restraints 0
_refine_ls_restrained_S_all 1.014
_refine_ls_R_factor_all 0.0599
_refine_ls_R_factor_gt 0.0401
_refine_ls_shift/su_max 0.000
_refine_ls_shift/su_mean 0.000
_refine_ls_structure_factor_coef Fsqd
_refine_ls_weighting_details 'w=1/[\s^2^(Fo^2^)+(0.0450P)^2^+0.3946P] where P=(Fo^2^+2Fc^2^)/3'
_refine_ls_weighting_scheme calc
_refine_ls_wR_factor_gt 0.0911
_refine_ls_wR_factor_ref 0.1010
_reflns_Friedel_coverage 0.000
_reflns_number_gt 4090
_reflns_number_total 5326
_reflns_threshold_expression 'I > 2\s(I)'
_cod_data_source_file c9cc05064g2.cif
_cod_data_source_block tcd1008
_cod_database_code 7124110
_shelx_shelxl_version_number 2016/6
_shelx_space_group_comment
;
The symmetry employed for this shelxl refinement is uniquely defined
by the following loop, which should always be used as a source of
symmetry information in preference to the above space-group names.
They are only intended as comments.
;
_shelx_estimated_absorpt_t_max 0.988
_shelx_estimated_absorpt_t_min 0.971
_olex2_refinement_description
;
1. Fixed Uiso
 At 1.2 times of:
  All C(H) groups
 At 1.5 times of:
  All C(H,H,H) groups
2.a Ternary CH refined with riding coordinates:
 C5(H5), C15(H15)
2.b Aromatic/amide H refined with riding coordinates:
 C7(H7), C8(H8), C9(H9), C10(H10), C22(H22), C23(H23), C24(H24), C25(H25),
 C26(H26)
2.c Idealised Me refined as rotating group:
 C1(H1A,H1B,H1C), C31(H31A,H31B,H31C), C32(H32A,H32B,H32C), C33(H33A,H33B,H33C)
;
_olex2_exptl_crystal_mounting_method 'mounted in oil on a MiTeGen microloop'
_olex2_submission_original_sample_id BLWG647
_olex2_submission_special_instructions 'No special instructions were received'

loop_
_space_group_symop_operation_xyz
'x, y, z'
'-x, -y, -z'

loop_
_atom_site_label
_atom_site_type_symbol
_atom_site_fract_x
_atom_site_fract_y
_atom_site_fract_z
_atom_site_U_iso_or_equiv
_atom_site_adp_type
_atom_site_occupancy
_atom_site_site_symmetry_order
_atom_site_calc_flag
_atom_site_refinement_flags_posn
C1 C 0.9095(2) -0.04759(13) 0.39683(13) 0.0282(3) Uani 1 1 d .
H1A H 1.027539 -0.062339 0.353482 0.042 Uiso 1 1 calc GR
H1B H 0.829857 -0.081064 0.367529 0.042 Uiso 1 1 calc GR
H1C H 0.915589 -0.084810 0.473962 0.042 Uiso 1 1 calc GR
C3 C 0.83321(17) 0.13956(12) 0.28818(11) 0.0180(3) Uani 1 1 d .
C5 C 0.76100(16) 0.27213(12) 0.28579(10) 0.0157(3) Uani 1 1 d .
H5 H 0.857315 0.313666 0.245443 0.019 Uiso 1 1 calc R
C6 C 0.70647(17) 0.30911(11) 0.39719(10) 0.0158(3) Uani 1 1 d .
C7 C 0.83175(18) 0.32996(12) 0.45059(12) 0.0210(3) Uani 1 1 d .
H7 H 0.950662 0.323670 0.415259 0.025 Uiso 1 1 calc R
C8 C 0.7846(2) 0.35983(13) 0.55486(12) 0.0249(3) Uani 1 1 d .
H8 H 0.871326 0.373200 0.590863 0.030 Uiso 1 1 calc R
C9 C 0.6107(2) 0.37024(12) 0.60678(11) 0.0231(3) Uani 1 1 d .
H9 H 0.579026 0.389702 0.678625 0.028 Uiso 1 1 calc R
C10 C 0.48445(18) 0.35240(12) 0.55432(11) 0.0190(3) Uani 1 1 d .
H10 H 0.365236 0.361090 0.589434 0.023 Uiso 1 1 calc R
C11 C 0.53119(17) 0.32141(11) 0.44906(10) 0.0152(3) Uani 1 1 d .
C12 C 0.39153(17) 0.29932(11) 0.39796(11) 0.0164(3) Uani 1 1 d .
C14 C 0.43245(16) 0.28109(11) 0.27621(10) 0.0148(3) Uani 1 1 d .
C15 C 0.61049(16) 0.31130(11) 0.21759(10) 0.0150(3) Uani 1 1 d .
H15 H 0.647670 0.271635 0.151497 0.018 Uiso 1 1 calc R
C16 C 0.56781(17) 0.44316(12) 0.17658(10) 0.0159(3) Uani 1 1 d .
C19 C 0.29837(17) 0.38051(11) 0.21829(10) 0.0160(3) Uani 1 1 d .
C21 C 0.41337(17) 0.15929(12) 0.26554(11) 0.0171(3) Uani 1 1 d .
C22 C 0.3992(2) 0.13911(13) 0.16249(12) 0.0243(3) Uani 1 1 d .
H22 H 0.397134 0.201943 0.101011 0.029 Uiso 1 1 calc R
C23 C 0.3881(2) 0.02762(14) 0.14935(13) 0.0288(3) Uani 1 1 d .
H23 H 0.376016 0.014869 0.079279 0.035 Uiso 1 1 calc R
C24 C 0.3946(2) -0.06509(13) 0.23800(14) 0.0287(3) Uani 1 1 d .
H24 H 0.389230 -0.141708 0.228618 0.034 Uiso 1 1 calc R
C25 C 0.4087(2) -0.04553(14) 0.33983(14) 0.0311(4) Uani 1 1 d .
H25 H 0.412387 -0.108842 0.400895 0.037 Uiso 1 1 calc R
C26 C 0.4178(2) 0.06602(13) 0.35385(12) 0.0249(3) Uani 1 1 d .
H26 H 0.427018 0.078582 0.424539 0.030 Uiso 1 1 calc R
C27 C 0.30254(17) 0.58818(12) 0.11725(10) 0.0163(3) Uani 1 1 d .
C30 C 0.01196(17) 0.72067(12) 0.11967(11) 0.0192(3) Uani 1 1 d .
C31 C 0.0771(2) 0.83556(13) 0.09592(15) 0.0302(3) Uani 1 1 d .
H31A H 0.176090 0.832794 0.035144 0.045 Uiso 1 1 calc GR
H31B H 0.116124 0.846151 0.161915 0.045 Uiso 1 1 calc GR
H31C H -0.018826 0.901912 0.075355 0.045 Uiso 1 1 calc GR
C32 C -0.02439(19) 0.68632(14) 0.01791(12) 0.0255(3) Uani 1 1 d .
H32A H -0.113828 0.749103 -0.015878 0.038 Uiso 1 1 calc GR
H32B H -0.067466 0.612344 0.038912 0.038 Uiso 1 1 calc GR
H32C H 0.084639 0.675343 -0.035044 0.038 Uiso 1 1 calc GR
C33 C -0.14625(19) 0.72221(14) 0.20996(13) 0.0267(3) Uani 1 1 d .
H33A H -0.115976 0.738306 0.276529 0.040 Uiso 1 1 calc GR
H33B H -0.180262 0.645183 0.226234 0.040 Uiso 1 1 calc GR
H33C H -0.244919 0.784128 0.185548 0.040 Uiso 1 1 calc GR
N18 N 0.38445(14) 0.47562(9) 0.17334(9) 0.0152(2) Uani 1 1 d .
O2 O 0.84369(13) 0.07881(8) 0.39018(8) 0.0222(2) Uani 1 1 d .
O4 O 0.87479(15) 0.09598(10) 0.20673(8) 0.0309(3) Uani 1 1 d .
O13 O 0.24488(13) 0.29567(10) 0.44872(8) 0.0260(2) Uani 1 1 d .
O17 O 0.66693(12) 0.51032(9) 0.15185(8) 0.0210(2) Uani 1 1 d .
O20 O 0.14985(13) 0.37929(9) 0.21218(8) 0.0227(2) Uani 1 1 d .
O28 O 0.37787(12) 0.63878(8) 0.03570(8) 0.0204(2) Uani 1 1 d .
O29 O 0.14436(12) 0.62109(8) 0.17141(7) 0.0184(2) Uani 1 1 d .

loop_
_atom_site_aniso_label
_atom_site_aniso_U_11
_atom_site_aniso_U_22
_atom_site_aniso_U_33
_atom_site_aniso_U_23
_atom_site_aniso_U_13
_atom_site_aniso_U_12
C1 0.0365(9) 0.0164(7) 0.0280(8) -0.0021(6) -0.0085(7) 0.0026(6)
C3 0.0126(6) 0.0211(7) 0.0184(6) -0.0025(5) -0.0028(5) -0.0005(5)
C5 0.0119(6) 0.0196(6) 0.0155(6) -0.0020(5) -0.0019(5) -0.0043(5)
C6 0.0166(6) 0.0145(6) 0.0159(6) -0.0005(5) -0.0045(5) -0.0030(5)
C7 0.0178(6) 0.0218(7) 0.0242(7) -0.0022(5) -0.0073(5) -0.0040(5)
C8 0.0294(8) 0.0225(7) 0.0267(7) -0.0032(6) -0.0141(6) -0.0060(6)
C9 0.0334(8) 0.0195(7) 0.0170(6) -0.0049(5) -0.0070(6) -0.0029(6)
C10 0.0212(7) 0.0168(6) 0.0171(6) -0.0015(5) -0.0019(5) -0.0021(5)
C11 0.0164(6) 0.0142(6) 0.0142(6) -0.0002(5) -0.0040(5) -0.0025(5)
C12 0.0153(6) 0.0163(6) 0.0159(6) 0.0009(5) -0.0025(5) -0.0035(5)
C14 0.0127(6) 0.0171(6) 0.0147(6) -0.0005(5) -0.0035(5) -0.0043(5)
C15 0.0147(6) 0.0170(6) 0.0134(6) -0.0008(5) -0.0020(5) -0.0051(5)
C16 0.0163(6) 0.0185(6) 0.0125(6) -0.0016(5) -0.0020(5) -0.0042(5)
C19 0.0170(6) 0.0170(6) 0.0143(6) -0.0018(5) -0.0029(5) -0.0044(5)
C21 0.0143(6) 0.0157(6) 0.0220(7) -0.0011(5) -0.0049(5) -0.0046(5)
C22 0.0293(8) 0.0233(7) 0.0224(7) -0.0014(6) -0.0076(6) -0.0087(6)
C23 0.0316(8) 0.0304(8) 0.0300(8) -0.0103(6) -0.0086(7) -0.0096(7)
C24 0.0271(8) 0.0193(7) 0.0419(9) -0.0066(6) -0.0071(7) -0.0064(6)
C25 0.0387(9) 0.0191(7) 0.0355(9) 0.0036(6) -0.0112(7) -0.0089(6)
C26 0.0286(8) 0.0238(7) 0.0233(7) 0.0008(6) -0.0089(6) -0.0076(6)
C27 0.0180(6) 0.0163(6) 0.0155(6) -0.0030(5) -0.0051(5) -0.0029(5)
C30 0.0156(6) 0.0172(6) 0.0227(7) -0.0013(5) -0.0055(5) 0.0009(5)
C31 0.0275(8) 0.0174(7) 0.0439(9) -0.0042(6) -0.0051(7) -0.0028(6)
C32 0.0203(7) 0.0353(8) 0.0218(7) -0.0034(6) -0.0067(6) -0.0062(6)
C33 0.0187(7) 0.0305(8) 0.0300(8) -0.0103(6) -0.0002(6) -0.0016(6)
N18 0.0140(5) 0.0156(5) 0.0158(5) -0.0011(4) -0.0032(4) -0.0034(4)
O2 0.0273(5) 0.0174(5) 0.0200(5) -0.0014(4) -0.0074(4) 0.0003(4)
O4 0.0399(7) 0.0264(6) 0.0207(5) -0.0074(4) -0.0019(5) 0.0044(5)
O13 0.0166(5) 0.0398(6) 0.0213(5) -0.0039(4) 0.0010(4) -0.0098(4)
O17 0.0181(5) 0.0208(5) 0.0247(5) -0.0007(4) -0.0030(4) -0.0078(4)
O20 0.0166(5) 0.0236(5) 0.0286(5) 0.0007(4) -0.0083(4) -0.0065(4)
O28 0.0202(5) 0.0213(5) 0.0169(5) 0.0013(4) -0.0018(4) -0.0041(4)
O29 0.0166(5) 0.0187(5) 0.0165(5) -0.0009(4) -0.0018(4) 0.0003(4)

loop_
_atom_type_symbol
_atom_type_description
_atom_type_scat_dispersion_real
_atom_type_scat_dispersion_imag
_atom_type_scat_source
C C 0.0033 0.0016 'International Tables Vol C Tables 4.2.6.8 and 6.1.1.4'
H H 0.0000 0.0000 'International Tables Vol C Tables 4.2.6.8 and 6.1.1.4'
N N 0.0061 0.0033 'International Tables Vol C Tables 4.2.6.8 and 6.1.1.4'
O O 0.0106 0.0060 'International Tables Vol C Tables 4.2.6.8 and 6.1.1.4'

loop_
_geom_angle_atom_site_label_1
_geom_angle_atom_site_label_2
_geom_angle_atom_site_label_3
_geom_angle
H1A C1 H1B 109.5
H1A C1 H1C 109.5
H1B C1 H1C 109.5
O2 C1 H1A 109.5
O2 C1 H1B 109.5
O2 C1 H1C 109.5
O2 C3 C5 112.80(11)
O4 C3 C5 123.01(12)
O4 C3 O2 124.20(13)
C3 C5 H5 107.1
C6 C5 C3 115.14(11)
C6 C5 H5 107.1
C6 C5 C15 111.75(10)
C15 C5 C3 108.25(10)
C15 C5 H5 107.1
C7 C6 C5 120.00(12)
C7 C6 C11 119.07(12)
C11 C6 C5 120.92(11)
C6 C7 H7 119.7
C8 C7 C6 120.60(13)
C8 C7 H7 119.7
C7 C8 H8 119.9
C7 C8 C9 120.11(13)
C9 C8 H8 119.9
C8 C9 H9 120.0
C10 C9 C8 120.09(13)
C10 C9 H9 120.0
C9 C10 H10 119.9
C9 C10 C11 120.18(13)
C11 C10 H10 119.9
C6 C11 C10 119.92(12)
C6 C11 C12 122.07(12)
C10 C11 C12 117.99(12)
C11 C12 C14 119.31(11)
O13 C12 C11 121.69(12)
O13 C12 C14 119.00(12)
C15 C14 C12 112.38(10)
C19 C14 C12 104.13(10)
C19 C14 C15 102.55(10)
C21 C14 C12 111.81(10)
C21 C14 C15 113.33(11)
C21 C14 C19 111.90(10)
C5 C15 C14 115.85(10)
C5 C15 H15 107.5
C14 C15 H15 107.5
C16 C15 C5 113.55(11)
C16 C15 C14 104.52(10)
C16 C15 H15 107.5
N18 C16 C15 107.05(10)
O17 C16 C15 127.95(12)
O17 C16 N18 124.99(12)
N18 C19 C14 106.63(10)
O20 C19 C14 127.48(12)
O20 C19 N18 125.89(12)
C22 C21 C14 118.99(12)
C26 C21 C14 122.10(12)
C26 C21 C22 118.84(13)
C21 C22 H22 119.8
C23 C22 C21 120.31(14)
C23 C22 H22 119.8
C22 C23 H23 119.9
C24 C23 C22 120.25(14)
C24 C23 H23 119.9
C23 C24 H24 120.2
C25 C24 C23 119.60(14)
C25 C24 H24 120.2
C24 C25 H25 119.8
C24 C25 C26 120.45(14)
C26 C25 H25 119.8
C21 C26 C25 120.54(14)
C21 C26 H26 119.7
C25 C26 H26 119.7
O28 C27 N18 121.55(12)
O28 C27 O29 129.58(13)
O29 C27 N18 108.86(11)
C32 C30 C31 113.53(12)
C33 C30 C31 111.67(12)
C33 C30 C32 111.23(12)
O29 C30 C31 110.35(11)
O29 C30 C32 108.07(11)
O29 C30 C33 101.25(11)
C30 C31 H31A 109.5
C30 C31 H31B 109.5
C30 C31 H31C 109.5
H31A C31 H31B 109.5
H31A C31 H31C 109.5
H31B C31 H31C 109.5
C30 C32 H32A 109.5
C30 C32 H32B 109.5
C30 C32 H32C 109.5
H32A C32 H32B 109.5
H32A C32 H32C 109.5
H32B C32 H32C 109.5
C30 C33 H33A 109.5
C30 C33 H33B 109.5
C30 C33 H33C 109.5
H33A C33 H33B 109.5
H33A C33 H33C 109.5
H33B C33 H33C 109.5
C16 N18 C27 122.55(11)
C19 N18 C16 112.44(10)
C19 N18 C27 124.52(11)
C3 O2 C1 114.86(11)
C27 O29 C30 120.81(10)

loop_
_geom_bond_atom_site_label_1
_geom_bond_atom_site_label_2
_geom_bond_distance
C1 H1A 0.9800
C1 H1B 0.9800
C1 H1C 0.9800
C1 O2 1.4494(17)
C3 C5 1.5298(18)
C3 O2 1.3355(16)
C3 O4 1.1968(17)
C5 H5 1.0000
C5 C6 1.5064(18)
C5 C15 1.5248(17)
C6 C7 1.3919(19)
C6 C11 1.3979(18)
C7 H7 0.9500
C7 C8 1.386(2)
C8 H8 0.9500
C8 C9 1.389(2)
C9 H9 0.9500
C9 C10 1.375(2)
C10 H10 0.9500
C10 C11 1.4034(18)
C11 C12 1.4778(18)
C12 C14 1.5502(18)
C12 O13 1.2143(16)
C14 C15 1.5404(17)
C14 C19 1.5394(18)
C14 C21 1.5199(18)
C15 H15 1.0000
C15 C16 1.5106(18)
C16 N18 1.4128(16)
C16 O17 1.1997(16)
C19 N18 1.4118(16)
C19 O20 1.1943(16)
C21 C22 1.3950(19)
C21 C26 1.3863(19)
C22 H22 0.9500
C22 C23 1.388(2)
C23 H23 0.9500
C23 C24 1.385(2)
C24 H24 0.9500
C24 C25 1.377(2)
C25 H25 0.9500
C25 C26 1.388(2)
C26 H26 0.9500
C27 N18 1.4317(17)
C27 O28 1.1970(15)
C27 O29 1.3125(16)
C30 C31 1.518(2)
C30 C32 1.517(2)
C30 C33 1.5142(19)
C30 O29 1.4995(16)
C31 H31A 0.9800
C31 H31B 0.9800
C31 H31C 0.9800
C32 H32A 0.9800
C32 H32B 0.9800
C32 H32C 0.9800
C33 H33A 0.9800
C33 H33B 0.9800
C33 H33C 0.9800

loop_
_geom_hbond_atom_site_label_D
_geom_hbond_atom_site_label_H
_geom_hbond_atom_site_label_A
_geom_hbond_distance_DH
_geom_hbond_distance_HA
_geom_hbond_distance_DA
_geom_hbond_angle_DHA
_geom_hbond_site_symmetry_A
C7 H7 O13 0.95 2.37 3.1865(17) 143.2 1_655
C15 H15 O28 1.00 2.39 3.0960(16) 127.0 2_665

loop_
_geom_torsion_atom_site_label_1
_geom_torsion_atom_site_label_2
_geom_torsion_atom_site_label_3
_geom_torsion_atom_site_label_4
_geom_torsion
C3 C5 C6 C7 84.21(15)
C3 C5 C6 C11 -94.91(15)
C3 C5 C15 C14 78.31(13)
C3 C5 C15 C16 -160.69(10)
C5 C3 O2 C1 179.30(11)
C5 C6 C7 C8 -177.64(13)
C5 C6 C11 C10 178.04(12)
C5 C6 C11 C12 -0.13(19)
C5 C15 C16 N18 -147.29(10)
C5 C15 C16 O17 32.00(19)
C6 C5 C15 C14 -49.51(15)
C6 C5 C15 C16 71.48(13)
C6 C7 C8 C9 -0.6(2)
C6 C11 C12 C14 -9.74(18)
C6 C11 C12 O13 170.65(13)
C7 C6 C11 C10 -1.09(19)
C7 C6 C11 C12 -179.25(12)
C7 C8 C9 C10 -0.8(2)
C8 C9 C10 C11 1.2(2)
C9 C10 C11 C6 -0.3(2)
C9 C10 C11 C12 177.97(12)
C10 C11 C12 C14 172.07(11)
C10 C11 C12 O13 -7.55(19)
C11 C6 C7 C8 1.5(2)
C11 C12 C14 C15 -10.38(16)
C11 C12 C14 C19 -120.62(12)
C11 C12 C14 C21 118.39(13)
C12 C14 C15 C5 40.10(15)
C12 C14 C15 C16 -85.63(12)
C12 C14 C19 N18 94.51(11)
C12 C14 C19 O20 -85.15(16)
C12 C14 C21 C22 163.21(12)
C12 C14 C21 C26 -19.83(17)
C14 C15 C16 N18 -20.13(13)
C14 C15 C16 O17 159.17(13)
C14 C19 N18 C16 11.17(14)
C14 C19 N18 C27 -176.68(11)
C14 C21 C22 C23 177.64(13)
C14 C21 C26 C25 -176.77(13)
C15 C5 C6 C7 -151.76(12)
C15 C5 C6 C11 29.13(17)
C15 C14 C19 N18 -22.76(13)
C15 C14 C19 O20 157.58(13)
C15 C14 C21 C22 -68.53(15)
C15 C14 C21 C26 108.42(14)
C15 C16 N18 C19 5.80(14)
C15 C16 N18 C27 -166.53(11)
C19 C14 C15 C5 151.33(11)
C19 C14 C15 C16 25.60(12)
C19 C14 C21 C22 46.84(16)
C19 C14 C21 C26 -136.21(13)
C21 C14 C15 C5 -87.86(14)
C21 C14 C15 C16 146.40(11)
C21 C14 C19 N18 -144.55(11)
C21 C14 C19 O20 35.79(18)
C21 C22 C23 C24 -1.3(2)
C22 C21 C26 C25 0.2(2)
C22 C23 C24 C25 1.2(2)
C23 C24 C25 C26 -0.4(2)
C24 C25 C26 C21 -0.3(2)
C26 C21 C22 C23 0.6(2)
C31 C30 O29 C27 -63.38(16)
C32 C30 O29 C27 61.29(15)
C33 C30 O29 C27 178.24(11)
N18 C27 O29 C30 -165.88(10)
O2 C3 C5 C6 -3.04(16)
O2 C3 C5 C15 -128.90(12)
O4 C3 C5 C6 176.69(13)
O4 C3 C5 C15 50.84(17)
O4 C3 O2 C1 -0.4(2)
O13 C12 C14 C15 169.24(12)
O13 C12 C14 C19 59.00(15)
O13 C12 C14 C21 -61.99(16)
O17 C16 N18 C19 -173.52(12)
O17 C16 N18 C27 14.2(2)
O20 C19 N18 C16 -169.16(13)
O20 C19 N18 C27 3.0(2)
O28 C27 N18 C16 32.50(19)
O28 C27 N18 C19 -138.89(13)
O28 C27 O29 C30 15.6(2)
O29 C27 N18 C16 -146.14(11)
O29 C27 N18 C19 42.48(16)
